data_7206503
loop_
_publ_author_name
'Ren, Yi-Xia'
'Zheng, Xiang-Jun'
'Jin, Lin-Pei'

_publ_section_title
;
 Structural analyses and luminescent properties of a series of lead(ii)
 metal--organic frameworks based on 2-sulfoterephthalate
;
_journal_issue 19
_journal_name_full CrystEngComm
_journal_page_first 5915
_journal_paper_doi 10.1039/c1ce05303e
_journal_volume 13
_journal_year 2011
_chemical_formula_sum 'C26 H16 N2 O15 Pb3 S2'
_chemical_formula_weight 1282.10
_chemical_name_systematic
;

?

;
_space_group_IT_number 2
_symmetry_cell_setting triclinic
_symmetry_space_group_name_Hall '-P 1'
_symmetry_space_group_name_H-M 'P -1'
_atom_sites_solution_hydrogens geom
_atom_sites_solution_primary direct
_atom_sites_solution_secondary difmap
_audit_creation_method SHELXL-97
_cell_angle_alpha 85.113(3)
_cell_angle_beta 84.509(3)
_cell_angle_gamma 63.010(2)
_cell_formula_units_Z 2
_cell_length_a 6.9683(12)
_cell_length_b 7.5316(12)
_cell_length_c 30.887(5)
_cell_measurement_reflns_used 1440
_cell_measurement_temperature 296(2)
_cell_measurement_theta_max 24.20
_cell_measurement_theta_min 2.65
_cell_volume 1436.2(4)
_computing_cell_refinement 'Bruker SMART'
_computing_data_collection 'Bruker SMART'
_computing_data_reduction 'Bruker SAINT'
_computing_molecular_graphics 'Bruker SHELXTL'
_computing_publication_material 'Bruker SHELXTL'
_computing_structure_refinement 'SHELXL-97 (Sheldrick, 1997)'
_computing_structure_solution 'SHELXS-97 (Sheldrick, 1990)'
_diffrn_ambient_temperature 296(2)
_diffrn_measured_fraction_theta_full 0.992
_diffrn_measured_fraction_theta_max 0.992
_diffrn_measurement_device_type 'CCD area detector'
_diffrn_measurement_method 'phi and omega scans'
_diffrn_radiation_monochromator graphite
_diffrn_radiation_source 'fine-focus sealed tube'
_diffrn_radiation_type MoK\a
_diffrn_radiation_wavelength 0.71073
_diffrn_reflns_av_R_equivalents 0.0433
_diffrn_reflns_av_sigmaI/netI 0.0890
_diffrn_reflns_limit_h_max 8
_diffrn_reflns_limit_h_min -8
_diffrn_reflns_limit_k_max 7
_diffrn_reflns_limit_k_min -9
_diffrn_reflns_limit_l_max 35
_diffrn_reflns_limit_l_min -37
_diffrn_reflns_number 7283
_diffrn_reflns_theta_full 25.25
_diffrn_reflns_theta_max 25.25
_diffrn_reflns_theta_min 1.99
_exptl_absorpt_coefficient_mu 17.769
_exptl_absorpt_correction_T_max 0.4703
_exptl_absorpt_correction_T_min 0.0699
_exptl_absorpt_correction_type multi-scan
_exptl_absorpt_process_details SADABS
_exptl_crystal_density_diffrn 2.965
_exptl_crystal_density_method 'not measured'
_exptl_crystal_F_000 1168
_exptl_crystal_size_max 0.32
_exptl_crystal_size_mid 0.12
_exptl_crystal_size_min 0.05
_refine_diff_density_max 2.689
_refine_diff_density_min -3.434
_refine_diff_density_rms 0.365
_refine_ls_extinction_method none
_refine_ls_goodness_of_fit_ref 0.997
_refine_ls_hydrogen_treatment constr
_refine_ls_matrix_type full
_refine_ls_number_parameters 433
_refine_ls_number_reflns 5134
_refine_ls_number_restraints 54
_refine_ls_restrained_S_all 0.993
_refine_ls_R_factor_all 0.0679
_refine_ls_R_factor_gt 0.0526
_refine_ls_shift/su_max 0.000
_refine_ls_shift/su_mean 0.000
_refine_ls_structure_factor_coef Fsqd
_refine_ls_weighting_details 'calc w=1/[\s^2^(Fo^2^)+(0.0668P)^2^+0.0000P] where P=(Fo^2^+2Fc^2^)/3'
_refine_ls_weighting_scheme calc
_refine_ls_wR_factor_gt 0.1240
_refine_ls_wR_factor_ref 0.1341
_reflns_number_gt 4085
_reflns_number_total 5134
_reflns_threshold_expression >2sigma(I)
_cod_data_source_file c1ce05303e.txt
_cod_data_source_block 110111a_0m
_cod_depositor_comments
;
The following automatic conversions were performed:

'_symmetry_cell_setting' value 'Triclinic' changed to 'triclinic'
according to /home/saulius/struct/CIF-dictionaries/cif_core.dic
dictionary named 'cif_core.dic' version 2.4.1 from
2010-06-29.

'_exptl_absorpt_correction_type' value 'Multi-scan'
changed to 'multi-scan' according to
/home/saulius/struct/CIF-dictionaries/cif_core.dic dictionary named
'cif_core.dic' version 2.4.1 from 2010-06-29.

Automatic conversion script
Id: cif_fix_values 1715 2011-07-08 13:25:40Z adriana 
;
_cod_original_sg_symbol_H-M P-1
_cod_database_code 7206503

loop_
_symmetry_equiv_pos_as_xyz
'x, y, z'
'-x, -y, -z'

loop_
_atom_site_label
_atom_site_type_symbol
_atom_site_fract_x
_atom_site_fract_y
_atom_site_fract_z
_atom_site_U_iso_or_equiv
_atom_site_adp_type
_atom_site_occupancy
_atom_site_symmetry_multiplicity
_atom_site_calc_flag
_atom_site_refinement_flags
C1 C 0.307(2) 0.3814(19) 0.2883(5) 0.019(3) Uani 1 1 d .
C2 C 0.527(2) 0.3308(19) 0.2805(5) 0.020(3) Uani 1 1 d U
C3 C 0.641(2) 0.330(2) 0.2377(4) 0.015(3) Uani 1 1 d U
C4 C 0.652(2) 0.2800(19) 0.3179(5) 0.021(3) Uani 1 1 d .
H4 H 0.7963 0.2542 0.3142 0.026 Uiso 1 1 calc R
C5 C 0.563(2) 0.269(2) 0.3586(5) 0.027(4) Uani 1 1 d .
H5 H 0.6475 0.2365 0.3824 0.032 Uiso 1 1 calc R
C6 C 0.351(2) 0.304(2) 0.3653(5) 0.023(3) Uani 1 1 d U
C7 C 0.261(3) 0.281(2) 0.4088(6) 0.036(4) Uani 1 1 d .
C8 C 0.221(2) 0.365(2) 0.3293(4) 0.022(3) Uani 1 1 d .
H8 H 0.0757 0.3932 0.3335 0.027 Uiso 1 1 calc R
C9 C 0.237(3) 0.898(2) 0.2991(6) 0.040(4) Uani 1 1 d .
H9 H 0.1405 0.9435 0.2772 0.048 Uiso 1 1 calc R
C10 C 0.161(2) 0.877(2) 0.3426(6) 0.036(4) Uani 1 1 d .
H10 H 0.0175 0.9045 0.3491 0.043 Uiso 1 1 calc R
C11 C 0.305(2) 0.815(2) 0.3757(5) 0.023(3) Uani 1 1 d .
C12 C 0.514(3) 0.774(3) 0.3636(5) 0.042(4) Uani 1 1 d .
H12 H 0.6165 0.7284 0.3844 0.050 Uiso 1 1 calc R
C13 C 0.571(3) 0.799(3) 0.3210(5) 0.042(4) Uani 1 1 d .
H13 H 0.7136 0.7746 0.3140 0.050 Uiso 1 1 calc R
C14 C 0.228(3) 0.790(2) 0.4228(5) 0.035(4) Uani 1 1 d .
C15 C 0.041(3) 0.772(3) 0.4330(6) 0.049(5) Uani 1 1 d .
H15 H -0.0433 0.7783 0.4108 0.059 Uiso 1 1 calc R
C16 C -0.021(3) 0.745(3) 0.4750(7) 0.054(5) Uani 1 1 d U
H16 H -0.1501 0.7369 0.4807 0.065 Uiso 1 1 calc R
C17 C 0.276(3) 0.746(3) 0.4986(6) 0.050(5) Uani 1 1 d .
H17 H 0.3592 0.7378 0.5211 0.060 Uiso 1 1 calc R
C18 C 0.347(3) 0.774(3) 0.4573(6) 0.051(5) Uani 1 1 d .
H18 H 0.4771 0.7816 0.4523 0.061 Uiso 1 1 calc R
C19 C 0.821(2) 0.6558(18) 0.1048(5) 0.017(3) Uani 1 1 d .
C20 C 0.779(2) 0.783(2) 0.0642(5) 0.019(3) Uani 1 1 d U
C21 C 0.7129(19) 0.9927(17) 0.0643(4) 0.012(3) Uani 1 1 d U
C22 C 0.697(2) 1.1060(18) 0.0261(4) 0.014(3) Uani 1 1 d U
H22 H 0.6573 1.2414 0.0269 0.017 Uiso 1 1 calc R
C23 C 0.741(2) 1.0190(19) -0.0132(5) 0.018(3) Uani 1 1 d .
C24 C 0.725(2) 1.140(2) -0.0543(5) 0.021(3) Uani 1 1 d .
C25 C 0.796(2) 0.813(2) -0.0145(5) 0.022(3) Uani 1 1 d U
H25 H 0.8235 0.7529 -0.0410 0.026 Uiso 1 1 calc R
C26 C 0.810(2) 0.7045(19) 0.0238(5) 0.026(4) Uani 1 1 d .
H26 H 0.8408 0.5711 0.0227 0.032 Uiso 1 1 calc R
N1 N 0.440(2) 0.8559(18) 0.2889(4) 0.030(3) Uani 1 1 d .
N2 N 0.096(2) 0.729(2) 0.5090(5) 0.043(4) Uani 1 1 d .
O1 O -0.0675(17) 0.4509(17) 0.2657(4) 0.043(3) Uani 1 1 d .
O2 O 0.0974(19) 0.6427(17) 0.2278(5) 0.053(4) Uani 1 1 d .
O3 O 0.2378(18) 0.3020(19) 0.2131(4) 0.050(3) Uani 1 1 d .
O4 O 0.5814(16) 0.4896(14) 0.2131(3) 0.025(2) Uani 1 1 d .
O5 O 0.7930(17) 0.1641(14) 0.2264(3) 0.032(3) Uani 1 1 d .
O6 O 0.3659(19) 0.225(2) 0.4420(4) 0.054(4) Uani 1 1 d .
O7 O 0.0525(18) 0.3211(18) 0.4119(4) 0.048(3) Uani 1 1 d .
H7 H 0.0153 0.3054 0.4374 0.071 Uiso 1 1 calc R
O8 O 0.6577(15) 0.6749(13) 0.1317(3) 0.023(2) Uani 1 1 d .
O9 O 1.0061(15) 0.5300(14) 0.1103(4) 0.030(3) Uani 1 1 d .
O10 O 0.8337(16) 0.9656(14) 0.1428(3) 0.027(2) Uani 1 1 d .
O11 O 0.4545(18) 1.1309(17) 0.1323(4) 0.041(3) Uani 1 1 d .
O12 O 0.6796(16) 1.2889(13) 0.1067(3) 0.026(2) Uani 1 1 d .
O13 O 0.6470(19) 1.3256(15) -0.0536(4) 0.037(3) Uani 1 1 d .
O14 O 0.7880(16) 1.0541(14) -0.0905(3) 0.029(2) Uani 1 1 d .
O15 O 0.2681(14) -0.1156(12) 0.1881(3) 0.024(2) Uani 1 1 d .
H15A H 0.1935 -0.1440 0.2143 0.029 Uiso 1 1 calc R
Pb1 Pb 0.02976(8) 0.19398(7) 0.159411(19) 0.02143(17) Uani 1 1 d .
Pb2 Pb 0.60542(8) 0.80943(8) 0.206334(19) 0.02429(17) Uani 1 1 d .
Pb3 Pb 0.32802(8) 0.61507(8) 0.131957(18) 0.02075(17) Uani 1 1 d .
S1 S 0.1298(6) 0.4495(6) 0.24549(12) 0.0246(8) Uani 1 1 d .
S2 S 0.6647(5) 1.1033(5) 0.11506(11) 0.0179(7) Uani 1 1 d .

loop_
_atom_site_aniso_label
_atom_site_aniso_U_11
_atom_site_aniso_U_22
_atom_site_aniso_U_33
_atom_site_aniso_U_23
_atom_site_aniso_U_13
_atom_site_aniso_U_12
C1 0.019(7) 0.025(7) 0.015(8) -0.002(6) 0.002(6) -0.012(6)
C2 0.028(6) 0.019(6) 0.017(7) 0.005(5) -0.004(5) -0.014(5)
C3 0.016(6) 0.027(6) 0.009(6) -0.003(5) 0.003(5) -0.016(5)
C4 0.017(7) 0.023(7) 0.021(9) 0.005(6) -0.010(6) -0.006(6)
C5 0.022(7) 0.047(9) 0.020(9) 0.017(7) -0.007(6) -0.026(7)
C6 0.028(6) 0.031(7) 0.011(7) 0.005(5) -0.010(5) -0.014(5)
C7 0.047(10) 0.040(10) 0.030(11) -0.005(8) 0.000(8) -0.028(8)
C8 0.026(8) 0.038(9) 0.005(8) -0.004(6) -0.001(6) -0.016(7)
C9 0.038(10) 0.036(10) 0.031(11) 0.005(8) -0.010(8) -0.004(8)
C10 0.021(8) 0.043(10) 0.036(11) -0.003(8) 0.004(7) -0.009(7)
C11 0.030(8) 0.021(7) 0.014(8) -0.007(6) -0.007(6) -0.007(6)
C12 0.043(10) 0.078(13) 0.014(10) 0.009(8) -0.006(8) -0.038(10)
C13 0.051(11) 0.070(13) 0.012(9) -0.010(8) 0.002(8) -0.033(10)
C14 0.044(10) 0.043(10) 0.023(10) -0.009(7) 0.007(8) -0.024(8)
C15 0.044(11) 0.096(15) 0.023(11) 0.004(10) -0.006(8) -0.045(11)
C16 0.053(6) 0.058(7) 0.058(7) 0.001(5) -0.001(5) -0.032(5)
C17 0.047(11) 0.076(14) 0.020(11) 0.003(9) 0.006(8) -0.024(10)
C18 0.046(11) 0.107(16) 0.022(11) -0.019(10) 0.001(8) -0.052(11)
C19 0.011(7) 0.009(6) 0.026(9) -0.006(6) 0.003(6) 0.001(5)
C20 0.018(6) 0.026(6) 0.014(6) 0.007(5) 0.004(5) -0.012(5)
C21 0.013(4) 0.011(4) 0.007(4) 0.001(3) -0.004(3) -0.002(3)
C22 0.016(6) 0.014(6) 0.006(6) -0.002(4) -0.003(5) -0.002(4)
C23 0.019(7) 0.022(7) 0.012(8) 0.004(6) -0.003(6) -0.007(6)
C24 0.015(7) 0.036(9) 0.012(8) 0.016(7) -0.007(6) -0.013(6)
C25 0.022(6) 0.030(6) 0.009(6) -0.003(5) -0.001(5) -0.008(5)
C26 0.019(7) 0.008(7) 0.042(11) 0.002(6) 0.008(7) 0.001(6)
N1 0.035(8) 0.027(7) 0.020(8) 0.003(6) 0.005(6) -0.008(6)
N2 0.054(10) 0.060(10) 0.015(8) 0.006(7) 0.006(7) -0.030(8)
O1 0.032(6) 0.067(8) 0.041(8) 0.013(6) -0.009(5) -0.034(6)
O2 0.044(7) 0.045(7) 0.078(11) 0.040(7) -0.030(7) -0.029(6)
O3 0.041(7) 0.086(9) 0.027(8) -0.035(6) -0.001(5) -0.026(7)
O4 0.041(6) 0.033(6) 0.010(6) 0.010(4) -0.009(4) -0.025(5)
O5 0.044(7) 0.027(6) 0.017(6) 0.000(5) 0.007(5) -0.010(5)
O6 0.047(7) 0.105(11) 0.014(7) 0.023(7) -0.011(6) -0.042(8)
O7 0.041(7) 0.081(9) 0.028(8) 0.007(6) 0.002(6) -0.036(7)
O8 0.023(5) 0.016(5) 0.024(6) 0.001(4) 0.001(4) -0.004(4)
O9 0.026(6) 0.025(6) 0.039(7) 0.015(5) -0.010(5) -0.012(5)
O10 0.044(6) 0.031(6) 0.010(6) 0.001(4) -0.007(5) -0.021(5)
O11 0.042(7) 0.056(7) 0.037(8) -0.023(6) 0.013(5) -0.032(6)
O12 0.037(6) 0.018(5) 0.028(7) -0.006(4) -0.002(5) -0.014(4)
O13 0.057(8) 0.028(6) 0.022(7) 0.009(5) -0.007(6) -0.018(5)
O14 0.035(6) 0.033(6) 0.013(6) 0.002(5) -0.008(5) -0.011(5)
O15 0.024(5) 0.014(5) 0.028(6) 0.010(4) -0.007(5) -0.003(4)
Pb1 0.0213(3) 0.0202(3) 0.0220(3) 0.0030(2) -0.0069(2) -0.0082(2)
Pb2 0.0229(3) 0.0368(3) 0.0161(3) 0.0007(2) -0.0033(2) -0.0160(3)
Pb3 0.0236(3) 0.0231(3) 0.0173(3) 0.0036(2) -0.0023(2) -0.0126(2)
S1 0.0255(19) 0.045(2) 0.012(2) 0.0047(16) -0.0041(15) -0.0237(17)
S2 0.0217(17) 0.0219(18) 0.0136(19) -0.0031(14) 0.0018(14) -0.0130(15)

loop_
_atom_type_symbol
_atom_type_description
_atom_type_scat_dispersion_real
_atom_type_scat_dispersion_imag
_atom_type_scat_source
C C 0.0033 0.0016 'International Tables Vol C Tables 4.2.6.8 and 6.1.1.4'
H H 0.0000 0.0000 'International Tables Vol C Tables 4.2.6.8 and 6.1.1.4'
N N 0.0061 0.0033 'International Tables Vol C Tables 4.2.6.8 and 6.1.1.4'
O O 0.0106 0.0060 'International Tables Vol C Tables 4.2.6.8 and 6.1.1.4'
S S 0.1246 0.1234 'International Tables Vol C Tables 4.2.6.8 and 6.1.1.4'
Pb Pb -3.3944 10.1111 'International Tables Vol C Tables 4.2.6.8 and 6.1.1.4'

loop_
_geom_angle_atom_site_label_1
_geom_angle_atom_site_label_2
_geom_angle_atom_site_label_3
_geom_angle
_geom_angle_site_symmetry_1
_geom_angle_site_symmetry_3
C8 C1 C2 121.4(13) . .
C8 C1 S1 116.1(10) . .
C2 C1 S1 122.3(11) . .
C1 C2 C4 116.8(13) . .
C1 C2 C3 126.4(12) . .
C4 C2 C3 116.8(12) . .
O5 C3 O4 122.8(13) . .
O5 C3 C2 116.6(11) . .
O4 C3 C2 120.6(12) . .
C5 C4 C2 121.1(13) . .
C5 C4 H4 119.4 . .
C2 C4 H4 119.4 . .
C4 C5 C6 121.1(13) . .
C4 C5 H5 119.4 . .
C6 C5 H5 119.4 . .
C5 C6 C8 119.1(14) . .
C5 C6 C7 120.5(13) . .
C8 C6 C7 120.4(13) . .
O6 C7 O7 119.5(16) . .
O6 C7 C6 124.6(15) . .
O7 C7 C6 115.9(14) . .
C1 C8 C6 120.2(13) . .
C1 C8 H8 119.9 . .
C6 C8 H8 119.9 . .
N1 C9 C10 121.7(15) . .
N1 C9 H9 119.1 . .
C10 C9 H9 119.1 . .
C11 C10 C9 119.2(15) . .
C11 C10 H10 120.4 . .
C9 C10 H10 120.4 . .
C12 C11 C10 117.1(15) . .
C12 C11 C14 122.5(13) . .
C10 C11 C14 120.3(14) . .
C13 C12 C11 119.4(15) . .
C13 C12 H12 120.3 . .
C11 C12 H12 120.3 . .
N1 C13 C12 125.2(17) . .
N1 C13 H13 117.4 . .
C12 C13 H13 117.4 . .
C15 C14 C18 116.2(16) . .
C15 C14 C11 121.8(15) . .
C18 C14 C11 122.0(15) . .
C16 C15 C14 120.7(17) . .
C16 C15 H15 119.6 . .
C14 C15 H15 119.6 . .
N2 C16 C15 123.3(18) . .
N2 C16 H16 118.3 . .
C15 C16 H16 118.3 . .
N2 C17 C18 124.6(18) . .
N2 C17 H17 117.7 . .
C18 C17 H17 117.7 . .
C17 C18 C14 120.0(17) . .
C17 C18 H18 120.0 . .
C14 C18 H18 120.0 . .
O9 C19 O8 123.2(13) . .
O9 C19 C20 118.3(13) . .
O8 C19 C20 118.4(11) . .
C26 C20 C21 116.3(12) . .
C26 C20 C19 121.8(12) . .
C21 C20 C19 121.9(13) . .
C22 C21 C20 121.4(12) . .
C22 C21 S2 120.1(9) . .
C20 C21 S2 118.4(9) . .
C23 C22 C21 120.1(12) . .
C23 C22 H22 120.0 . .
C21 C22 H22 120.0 . .
C22 C23 C25 119.9(12) . .
C22 C23 C24 120.1(12) . .
C25 C23 C24 120.1(13) . .
O13 C24 O14 120.2(12) . .
O13 C24 C23 120.2(14) . .
O14 C24 C23 119.5(13) . .
O13 C24 Pb3 58.1(7) . 2_675
O14 C24 Pb3 62.2(7) . 2_675
C23 C24 Pb3 177.1(10) . 2_675
C26 C25 C23 118.9(13) . .
C26 C25 H25 120.6 . .
C23 C25 H25 120.6 . .
C25 C26 C20 123.3(13) . .
C25 C26 H26 118.3 . .
C20 C26 H26 118.3 . .
C9 N1 C13 117.4(15) . .
C9 N1 Pb2 121.7(11) . .
C13 N1 Pb2 119.7(11) . .
C17 N2 C16 115.2(16) . .
S1 O3 Pb1 123.8(6) . .
C3 O4 Pb2 140.0(8) . .
C3 O5 Pb1 113.6(8) . 1_655
C7 O7 H7 109.5 . .
C19 O8 Pb2 122.0(8) . .
C19 O8 Pb3 137.4(9) . .
Pb2 O8 Pb3 100.6(3) . .
C19 O9 Pb3 124.0(9) . 1_655
S2 O10 Pb1 101.4(4) . 1_665
S2 O12 Pb3 115.2(5) . 1_565
C24 O13 Pb3 96.0(9) . 2_675
C24 O14 Pb3 91.1(8) . 2_675
Pb2 O15 Pb1 123.9(4) 1_545 .
Pb2 O15 Pb3 104.5(4) 1_545 1_545
Pb1 O15 Pb3 107.7(4) . 1_545
Pb2 O15 H15A 106.6 1_545 .
Pb1 O15 H15A 106.6 . .
Pb3 O15 H15A 106.6 1_545 .
O15 Pb1 O5 80.8(3) . 1_455
O15 Pb1 O3 79.2(4) . .
O5 Pb1 O3 88.0(4) 1_455 .
O15 Pb1 O10 79.0(3) . 1_445
O5 Pb1 O10 69.1(3) 1_455 1_445
O3 Pb1 O10 150.5(4) . 1_445
O15 Pb2 O4 74.2(3) 1_565 .
O15 Pb2 O8 75.0(3) 1_565 .
O4 Pb2 O8 70.6(3) . .
O15 Pb2 N1 86.3(4) 1_565 .
O4 Pb2 N1 85.4(4) . .
O8 Pb2 N1 152.7(4) . .
O13 Pb3 O14 52.6(3) 2_675 2_675
O13 Pb3 O8 85.4(3) 2_675 .
O14 Pb3 O8 77.5(3) 2_675 .
O13 Pb3 O15 123.2(3) 2_675 1_565
O14 Pb3 O15 72.3(3) 2_675 1_565
O8 Pb3 O15 68.9(3) . 1_565
O13 Pb3 O12 77.4(3) 2_675 1_545
O14 Pb3 O12 122.1(3) 2_675 1_545
O8 Pb3 O12 70.4(3) . 1_545
O15 Pb3 O12 131.7(3) 1_565 1_545
O13 Pb3 O9 80.9(3) 2_675 1_455
O14 Pb3 O9 98.1(3) 2_675 1_455
O8 Pb3 O9 165.3(3) . 1_455
O15 Pb3 O9 123.6(3) 1_565 1_455
O12 Pb3 O9 101.1(3) 1_545 1_455
O13 Pb3 C24 25.9(4) 2_675 2_675
O14 Pb3 C24 26.7(4) 2_675 2_675
O8 Pb3 C24 80.2(3) . 2_675
O15 Pb3 C24 98.2(4) 1_565 2_675
O12 Pb3 C24 99.5(4) 1_545 2_675
O9 Pb3 C24 89.7(3) 1_455 2_675
O2 S1 O3 110.3(9) . .
O2 S1 O1 112.3(7) . .
O3 S1 O1 114.2(7) . .
O2 S1 C1 107.9(7) . .
O3 S1 C1 106.5(7) . .
O1 S1 C1 105.2(7) . .
O11 S2 O12 113.2(6) . .
O11 S2 O10 111.7(7) . .
O12 S2 O10 110.7(6) . .
O11 S2 C21 107.0(6) . .
O12 S2 C21 106.9(6) . .
O10 S2 C21 107.1(6) . .

loop_
_geom_bond_atom_site_label_1
_geom_bond_atom_site_label_2
_geom_bond_distance
_geom_bond_site_symmetry_2
C1 C8 1.369(19) .
C1 C2 1.405(19) .
C1 S1 1.778(14) .
C2 C4 1.430(18) .
C2 C3 1.474(19) .
C3 O5 1.267(16) .
C3 O4 1.284(15) .
C4 C5 1.36(2) .
C4 H4 0.9300 .
C5 C6 1.375(19) .
C5 H5 0.9300 .
C6 C8 1.414(18) .
C6 C7 1.46(2) .
C7 O6 1.244(19) .
C7 O7 1.342(19) .
C8 H8 0.9300 .
C9 N1 1.32(2) .
C9 C10 1.42(2) .
C9 H9 0.9300 .
C10 C11 1.40(2) .
C10 H10 0.9300 .
C11 C12 1.37(2) .
C11 C14 1.53(2) .
C12 C13 1.36(2) .
C12 H12 0.9300 .
C13 N1 1.321(19) .
C13 H13 0.9300 .
C14 C15 1.37(2) .
C14 C18 1.38(2) .
C15 C16 1.36(3) .
C15 H15 0.9300 .
C16 N2 1.35(2) .
C16 H16 0.9300 .
C17 N2 1.32(2) .
C17 C18 1.36(2) .
C17 H17 0.9300 .
C18 H18 0.9300 .
C19 O9 1.221(15) .
C19 O8 1.304(16) .
C19 C20 1.480(18) .
C20 C26 1.38(2) .
C20 C21 1.430(17) .
C21 C22 1.380(17) .
C21 S2 1.769(13) .
C22 C23 1.370(19) .
C22 H22 0.9300 .
C23 C25 1.422(18) .
C23 C24 1.481(17) .
C24 O13 1.248(17) .
C24 O14 1.280(18) .
C24 Pb3 2.844(13) 2_675
C25 C26 1.364(19) .
C25 H25 0.9300 .
C26 H26 0.9300 .
N1 Pb2 2.678(13) .
O1 S1 1.451(11) .
O2 S1 1.434(10) .
O3 S1 1.445(12) .
O3 Pb1 2.697(10) .
O4 Pb2 2.480(9) .
O5 Pb1 2.581(10) 1_655
O7 H7 0.8200 .
O8 Pb2 2.526(10) .
O8 Pb3 2.533(9) .
O9 Pb3 2.749(9) 1_655
O10 S2 1.459(10) .
O10 Pb1 2.740(9) 1_665
O11 S2 1.438(11) .
O12 S2 1.448(9) .
O12 Pb3 2.672(10) 1_565
O13 Pb3 2.427(11) 2_675
O14 Pb3 2.515(9) 2_675
O15 Pb2 2.271(9) 1_545
O15 Pb1 2.323(8) .
O15 Pb3 2.643(10) 1_545
O15 H15A 0.9800 .
Pb1 O5 2.581(10) 1_455
Pb1 O10 2.740(9) 1_445
Pb2 O15 2.271(9) 1_565
Pb3 O13 2.427(11) 2_675
Pb3 O14 2.515(9) 2_675
Pb3 O15 2.643(10) 1_565
Pb3 O12 2.672(10) 1_545
Pb3 O9 2.749(9) 1_455
Pb3 C24 2.844(13) 2_675
